data_1544387
loop_
_publ_author_name
'Shpanchenko, R.V.'
'Abakumov, A.M.'
'Antipov, E.V.'
'Nistor, L.'
'Tendeloo, Van, G.'
'Amelinckx, S.'

_publ_section_title
;
 Structural study of the new complex oxides Ba5-ySryR2-xAl2Zr1+xO12+x/2 (R
 = Gd-Lu, Y, Sc)
;
_journal_name_full 'Journal of Solid State Chemistry'
_journal_page_first 180
_journal_page_last 192
_journal_volume 118
_journal_year 1995
_chemical_formula_sum 'Al2 Ba5 Er2 O13 Zr'
_chemical_name_common Ba5Er2Al2ZrO13
_space_group_IT_number 194
_space_group_name_H-M_alt 'P 63/m m c'
_symmetry_space_group_name_Hall '-P 6c 2c'
_symmetry_space_group_name_H-M 'P 63/m m c'
_cell_angle_alpha 90
_cell_angle_beta 90
_cell_angle_gamma 120
_cell_formula_units_Z 2
_cell_length_a 5.94761(5)
_cell_length_b 5.94761(5)
_cell_length_c 24.6604(2)
_cell_volume 755.467(11)
_cod_data_source_file Ba5Er2Al2ZrO13.cif
_cod_data_source_block Ba5Er2Al2ZrO13
_cod_original_formula_sum 'Ba5 Er2 Al2 Zr O13'
_cod_database_code 1544387

loop_
_space_group_symop_operation_xyz
'x, y, z'
'-x, -y, -z'
'-y, x-y, z'
'y, -x+y, -z'
'-x+y, -x, z'
'x-y, x, -z'
'-x, -y, z+1/2'
'x, y, -z+1/2'
'y, -x+y, z+1/2'
'-y, x-y, -z+1/2'
'x-y, x, z+1/2'
'-x+y, -x, -z+1/2'
'y, x, -z'
'-y, -x, z'
'x-y, -y, -z'
'-x+y, y, z'
'-x, -x+y, -z'
'x, x-y, z'
'-y, -x, -z+1/2'
'y, x, z+1/2'
'-x+y, y, -z+1/2'
'x-y, -y, z+1/2'
'x, x-y, -z+1/2'
'-x, -x+y, z+1/2'

loop_
_atom_site_label
_atom_site_occupancy
_atom_site_fract_x
_atom_site_fract_y
_atom_site_fract_z
_atom_site_adp_type
_atom_site_B_iso_or_equiv
_atom_site_type_symbol
Ba1 1.0 0.000000 0.000000 0.35960(10) Biso 1.800000 Ba
Ba2 1.0 0.666667 0.333333 0.54310(10) Biso 1.500000 Ba
Ba3 1.0 0.666667 0.333333 0.250000 Biso 8.369872 Ba
Zr 1.0 0.000000 0.000000 0.000000 Biso 1.100000 Zr
Er 1.0 0.666667 0.333333 0.39670(10) Biso 1.500000 Er
Al 1.0 0.666667 0.333333 0.8177(8) Biso 1.500000 Al
O1 1.0 0.5080(10) 0.0160(10) 0.6589(7) Biso 3.400000 O
O2 1.0 0.314(4) 0.157(4) 0.4498(7) Biso 3.400000 O
O3 1.0 0.333333 0.666667 0.250000 Biso 3.400000 O

loop_
_atom_site_aniso_label
_atom_site_aniso_U_11
_atom_site_aniso_U_22
_atom_site_aniso_U_33
_atom_site_aniso_U_12
_atom_site_aniso_U_13
_atom_site_aniso_U_23
Ba1 0.00000 0.00000 0.00000 0.00000 0.00000 0.00000
Ba2 0.00000 0.00000 0.00000 0.00000 0.00000 0.00000
Ba3 1.61836 1.61836 3.04068 0.80918 0.00000 0.00000
Zr 0.00000 0.00000 0.00000 0.00000 0.00000 0.00000
Er 0.00000 0.00000 0.00000 0.00000 0.00000 0.00000
Al 0.00000 0.00000 0.00000 0.00000 0.00000 0.00000
O1 0.00000 0.00000 0.00000 0.00000 0.00000 0.00000
O2 0.00000 0.00000 0.00000 0.00000 0.00000 0.00000
O3 0.00000 0.00000 0.00000 0.00000 0.00000 0.00000
